data_4334867
loop_
_publ_author_name
'Zhu-Yan Zhang'
'Zhao-Peng Deng'
'Li-Hua Huo'
'Hui Zhao'
'Shan Gao'

_publ_section_title
;
 Well-Designed Strategy To Construct Helical Silver(I) Coordination
 Polymers from Flexible Unsymmetrical Bis(pyridyl) Ligands: Syntheses,
 Structures, and Properties
;
_journal_name_full 'Inorganic Chemistry'
_journal_page_first 5914
_journal_page_last 5923
_journal_paper_doi 10.1021/ic400055t
_journal_volume 52
_journal_year 2013
_chemical_formula_moiety 'C11 H11 Ag N3, Cl O4'
_chemical_formula_sum 'C11 H11 Ag Cl N3 O4'
_chemical_formula_weight 392.55
_chemical_name_systematic
; 
 ? 
;
_space_group_IT_number 14
_symmetry_cell_setting monoclinic
_symmetry_space_group_name_Hall '-P 2ybc'
_symmetry_space_group_name_H-M 'P 1 21/c 1'
_atom_sites_solution_hydrogens geom
_atom_sites_solution_primary direct
_atom_sites_solution_secondary difmap
_audit_creation_method SHELXL-97
_cell_angle_alpha 90.00
_cell_angle_beta 108.63(3)
_cell_angle_gamma 90.00
_cell_formula_units_Z 4
_cell_length_a 9.6867(19)
_cell_length_b 10.515(2)
_cell_length_c 13.614(3)
_cell_measurement_reflns_used 7070
_cell_measurement_temperature 295(2)
_cell_measurement_theta_max 25.00
_cell_measurement_theta_min 3.02
_cell_volume 1314.0(5)
_computing_cell_refinement RAPID-AUTO
_computing_data_collection 'RAPID-AUTO (Rigaku Corporation, 1998)'
_computing_data_reduction 'CrystalStructure (Rigaku/MSC and Rigaku Corporation, 2002)'
_computing_molecular_graphics SHELXL-97
_computing_structure_refinement 'ORTEP-II (Johnson, 1976)'
_computing_structure_solution 'SHELXS-97 (Sheldrick, 1997)'
_diffrn_ambient_temperature 295(2)
_diffrn_detector_area_resol_mean 10.000
_diffrn_measured_fraction_theta_full 0.992
_diffrn_measured_fraction_theta_max 0.992
_diffrn_measurement_device_type 'Rigaku RAXIS-RAPID'
_diffrn_measurement_method \w
_diffrn_radiation_monochromator graphite
_diffrn_radiation_source 'fine-focus sealed tube'
_diffrn_radiation_type MoK\a
_diffrn_radiation_wavelength 0.71073
_diffrn_reflns_av_R_equivalents 0.0794
_diffrn_reflns_av_sigmaI/netI 0.0752
_diffrn_reflns_limit_h_max 11
_diffrn_reflns_limit_h_min -9
_diffrn_reflns_limit_k_max 12
_diffrn_reflns_limit_k_min -12
_diffrn_reflns_limit_l_max 16
_diffrn_reflns_limit_l_min -16
_diffrn_reflns_number 9644
_diffrn_reflns_theta_full 25.00
_diffrn_reflns_theta_max 25.00
_diffrn_reflns_theta_min 2.99
_diffrn_standards_decay_% 0
_diffrn_standards_interval_count 0
_diffrn_standards_interval_time 0
_diffrn_standards_number 0
_exptl_absorpt_coefficient_mu 1.753
_exptl_absorpt_correction_T_max 0.8041
_exptl_absorpt_correction_T_min 0.7317
_exptl_absorpt_correction_type multi-scan
_exptl_absorpt_process_details 'ABSCOR (Higashi, 1995)'
_exptl_crystal_colour colorless
_exptl_crystal_density_diffrn 1.984
_exptl_crystal_description prism
_exptl_crystal_F_000 776
_exptl_crystal_size_max 0.19
_exptl_crystal_size_mid 0.15
_exptl_crystal_size_min 0.13
_refine_diff_density_max 0.693
_refine_diff_density_min -0.390
_refine_diff_density_rms 0.092
_refine_ls_extinction_method none
_refine_ls_goodness_of_fit_ref 1.003
_refine_ls_hydrogen_treatment constr
_refine_ls_matrix_type full
_refine_ls_number_parameters 181
_refine_ls_number_reflns 2302
_refine_ls_number_restraints 0
_refine_ls_restrained_S_all 1.003
_refine_ls_R_factor_all 0.0728
_refine_ls_R_factor_gt 0.0668
_refine_ls_shift/su_max 0.000
_refine_ls_shift/su_mean 0.000
_refine_ls_structure_factor_coef Fsqd
_refine_ls_weighting_details 'calc w=1/[\s^2^(Fo^2^)+(0.0001P)^2^+0.0000P] where P=(Fo^2^+2Fc^2^)/3'
_refine_ls_weighting_scheme calc
_refine_ls_wR_factor_gt 0.0864
_refine_ls_wR_factor_ref 0.1041
_reflns_number_gt 1964
_reflns_number_total 2302
_reflns_threshold_expression >2sigma(I)
_cod_data_source_file ic400055t_si_002_5.cif
_cod_data_source_block complex5
_cod_original_sg_symbol_H-M 'P 21/c'
_cod_database_code 4334867

loop_
_symmetry_equiv_pos_as_xyz
'x, y, z'
'-x, y+1/2, -z+1/2'
'-x, -y, -z'
'x, -y-1/2, z-1/2'

loop_
_atom_site_label
_atom_site_type_symbol
_atom_site_fract_x
_atom_site_fract_y
_atom_site_fract_z
_atom_site_U_iso_or_equiv
_atom_site_adp_type
_atom_site_occupancy
_atom_site_symmetry_multiplicity
_atom_site_calc_flag
_atom_site_refinement_flags
Ag1 Ag 0.58517(8) 0.36902(8) 0.46942(6) 0.0823(4) Uani 1 1 d .
Cl1 Cl 0.7516(3) 0.1632(3) 0.2584(2) 0.0810(8) Uani 1 1 d .
O1 O 0.7119(8) 0.2374(9) 0.3314(6) 0.137(3) Uani 1 1 d .
O2 O 0.6264(7) 0.0960(7) 0.1972(5) 0.095(2) Uani 1 1 d .
O3 O 0.8090(8) 0.2358(7) 0.1931(6) 0.108(3) Uani 1 1 d .
O4 O 0.8608(7) 0.0774(7) 0.3133(5) 0.112(3) Uani 1 1 d .
N1 N 0.7392(9) 0.5166(7) 0.4724(8) 0.066(2) Uani 1 1 d .
N2 N 0.8087(9) 0.7601(8) 0.3060(7) 0.092(3) Uani 1 1 d .
H2N H 0.8833 0.8035 0.3045 0.110 Uiso 1 1 calc R
N3 N 0.5685(9) 0.7186(7) 0.0390(8) 0.067(2) Uani 1 1 d .
C1 C 0.7274(11) 0.5871(10) 0.3912(7) 0.068(3) Uani 1 1 d .
H1 H 0.6522 0.5702 0.3302 0.081 Uiso 1 1 calc R
C2 C 0.8216(13) 0.6856(11) 0.3918(9) 0.076(3) Uani 1 1 d .
C3 C 0.9403(11) 0.7038(10) 0.4842(9) 0.079(3) Uani 1 1 d .
H3 H 1.0091 0.7665 0.4867 0.095 Uiso 1 1 calc R
C4 C 0.9542(11) 0.6309(12) 0.5685(8) 0.088(3) Uani 1 1 d .
H4 H 1.0301 0.6425 0.6301 0.106 Uiso 1 1 calc R
C5 C 0.8454(12) 0.5347(10) 0.5576(8) 0.074(3) Uani 1 1 d .
H5 H 0.8513 0.4831 0.6143 0.089 Uiso 1 1 calc R
C6 C 0.6782(11) 0.7692(10) 0.2192(8) 0.079(3) Uani 1 1 d .
H6A H 0.6654 0.8573 0.1970 0.095 Uiso 1 1 calc R
H6B H 0.5965 0.7466 0.2423 0.095 Uiso 1 1 calc R
C7 C 0.6716(12) 0.6894(11) 0.1279(10) 0.070(3) Uani 1 1 d .
C8 C 0.7658(13) 0.5901(12) 0.1317(9) 0.097(4) Uani 1 1 d .
H8 H 0.8375 0.5703 0.1938 0.117 Uiso 1 1 calc R
C9 C 0.7548(15) 0.5215(12) 0.0460(11) 0.101(4) Uani 1 1 d .
H9 H 0.8198 0.4558 0.0476 0.122 Uiso 1 1 calc R
C10 C 0.6465(15) 0.5506(11) -0.0430(10) 0.096(4) Uani 1 1 d .
H10 H 0.6336 0.5021 -0.1024 0.115 Uiso 1 1 calc R
C11 C 0.5571(11) 0.6510(11) -0.0447(8) 0.072(3) Uani 1 1 d .
H11 H 0.4860 0.6724 -0.1066 0.087 Uiso 1 1 calc R

loop_
_atom_site_aniso_label
_atom_site_aniso_U_11
_atom_site_aniso_U_22
_atom_site_aniso_U_33
_atom_site_aniso_U_23
_atom_site_aniso_U_13
_atom_site_aniso_U_12
Ag1 0.0927(6) 0.0586(6) 0.0996(6) -0.0061(6) 0.0365(4) -0.0161(6)
Cl1 0.0725(18) 0.084(2) 0.0854(19) -0.0073(18) 0.0236(17) -0.0092(17)
O1 0.133(7) 0.147(9) 0.154(7) -0.070(7) 0.080(6) -0.011(6)
O2 0.079(4) 0.084(6) 0.106(5) -0.002(4) 0.008(4) 0.004(4)
O3 0.133(6) 0.087(6) 0.116(5) 0.006(5) 0.055(5) -0.027(5)
O4 0.073(4) 0.122(7) 0.116(5) 0.027(5) -0.004(4) -0.001(5)
N1 0.064(5) 0.053(6) 0.083(5) -0.011(5) 0.026(5) -0.005(4)
N2 0.083(6) 0.073(7) 0.113(7) 0.012(6) 0.024(6) -0.020(5)
N3 0.065(5) 0.051(6) 0.087(6) 0.003(5) 0.028(5) 0.007(4)
C1 0.089(8) 0.053(8) 0.060(6) 0.009(6) 0.021(6) 0.001(6)
C2 0.101(9) 0.057(8) 0.073(8) 0.012(6) 0.034(7) 0.004(7)
C3 0.079(7) 0.077(9) 0.076(7) -0.002(7) 0.018(7) -0.012(6)
C4 0.098(8) 0.067(8) 0.086(8) -0.001(7) 0.011(6) -0.001(8)
C5 0.087(7) 0.066(8) 0.071(8) 0.005(6) 0.028(7) 0.000(7)
C6 0.078(7) 0.078(8) 0.074(6) 0.027(7) 0.014(7) -0.004(6)
C7 0.064(7) 0.064(8) 0.089(8) 0.002(7) 0.037(7) 0.003(6)
C8 0.122(10) 0.067(9) 0.096(9) 0.020(8) 0.026(8) 0.015(8)
C9 0.132(11) 0.081(10) 0.098(10) 0.010(9) 0.047(9) 0.031(9)
C10 0.147(12) 0.049(8) 0.119(11) -0.017(8) 0.082(10) -0.017(8)
C11 0.095(8) 0.057(8) 0.073(7) -0.009(7) 0.038(6) 0.003(7)

loop_
_atom_type_symbol
_atom_type_description
_atom_type_scat_dispersion_real
_atom_type_scat_dispersion_imag
_atom_type_scat_source
C C 0.0033 0.0016 'International Tables Vol C Tables 4.2.6.8 and 6.1.1.4'
H H 0.0000 0.0000 'International Tables Vol C Tables 4.2.6.8 and 6.1.1.4'
N N 0.0061 0.0033 'International Tables Vol C Tables 4.2.6.8 and 6.1.1.4'
O O 0.0106 0.0060 'International Tables Vol C Tables 4.2.6.8 and 6.1.1.4'
Cl Cl 0.1484 0.1585 'International Tables Vol C Tables 4.2.6.8 and 6.1.1.4'
Ag Ag -0.8971 1.1015 'International Tables Vol C Tables 4.2.6.8 and 6.1.1.4'

loop_
_geom_angle_atom_site_label_1
_geom_angle_atom_site_label_2
_geom_angle_atom_site_label_3
_geom_angle
_geom_angle_site_symmetry_3
N1 Ag1 N3 177.8(3) 2_645
O4 Cl1 O1 107.9(5) .
O4 Cl1 O3 107.5(5) .
O1 Cl1 O3 113.3(6) .
O4 Cl1 O2 110.3(4) .
O1 Cl1 O2 108.3(5) .
O3 Cl1 O2 109.5(4) .
C5 N1 C1 120.3(9) .
C5 N1 Ag1 118.2(8) .
C1 N1 Ag1 121.5(8) .
C2 N2 C6 123.7(9) .
C2 N2 H2N 118.2 .
C6 N2 H2N 118.2 .
C11 N3 C7 119.4(9) .
C11 N3 Ag1 119.1(8) 2_655
C7 N3 Ag1 121.5(7) 2_655
N1 C1 C2 122.9(10) .
N1 C1 H1 118.6 .
C2 C1 H1 118.6 .
C1 C2 N2 122.8(11) .
C1 C2 C3 117.0(10) .
N2 C2 C3 120.2(11) .
C4 C3 C2 120.6(10) .
C4 C3 H3 119.7 .
C2 C3 H3 119.7 .
C3 C4 C5 116.3(10) .
C3 C4 H4 121.9 .
C5 C4 H4 121.9 .
N1 C5 C4 122.9(9) .
N1 C5 H5 118.6 .
C4 C5 H5 118.6 .
N2 C6 C7 116.4(9) .
N2 C6 H6A 108.2 .
C7 C6 H6A 108.2 .
N2 C6 H6B 108.2 .
C7 C6 H6B 108.2 .
H6A C6 H6B 107.3 .
N3 C7 C8 120.3(11) .
N3 C7 C6 116.6(10) .
C8 C7 C6 123.1(12) .
C9 C8 C7 120.3(12) .
C9 C8 H8 119.8 .
C7 C8 H8 119.8 .
C8 C9 C10 118.5(12) .
C8 C9 H9 120.8 .
C10 C9 H9 120.8 .
C9 C10 C11 119.7(11) .
C9 C10 H10 120.2 .
C11 C10 H10 120.2 .
N3 C11 C10 121.8(10) .
N3 C11 H11 119.1 .
C10 C11 H11 119.1 .

loop_
_geom_bond_atom_site_label_1
_geom_bond_atom_site_label_2
_geom_bond_distance
_geom_bond_site_symmetry_2
Ag1 N1 2.144(8) .
Ag1 N3 2.150(8) 2_645
Cl1 O4 1.410(7) .
Cl1 O1 1.411(7) .
Cl1 O3 1.412(7) .
Cl1 O2 1.421(6) .
N1 C5 1.295(10) .
N1 C1 1.306(10) .
N2 C2 1.378(11) .
N2 C6 1.432(10) .
N2 H2N 0.8600 .
N3 C11 1.318(10) .
N3 C7 1.335(11) .
N3 Ag1 2.150(8) 2_655
C1 C2 1.378(12) .
C1 H1 0.9300 .
C2 C3 1.421(12) .
C3 C4 1.350(12) .
C3 H3 0.9300 .
C4 C5 1.434(13) .
C4 H4 0.9300 .
C5 H5 0.9300 .
C6 C7 1.484(12) .
C6 H6A 0.9700 .
C6 H6B 0.9700 .
C7 C8 1.377(13) .
C8 C9 1.347(13) .
C8 H8 0.9300 .
C9 C10 1.360(13) .
C9 H9 0.9300 .
C10 C11 1.361(13) .
C10 H10 0.9300 .
C11 H11 0.9300 .

loop_
_geom_torsion_atom_site_label_1
_geom_torsion_atom_site_label_2
_geom_torsion_atom_site_label_3
_geom_torsion_atom_site_label_4
_geom_torsion
_geom_torsion_site_symmetry_1
C5 N1 C1 C2 -2.2(14) .
Ag1 N1 C1 C2 177.6(7) .
N1 C1 C2 N2 -179.9(9) .
N1 C1 C2 C3 3.7(14) .
C6 N2 C2 C1 18.6(15) .
C6 N2 C2 C3 -165.0(9) .
C1 C2 C3 C4 -3.2(15) .
N2 C2 C3 C4 -179.7(10) .
C2 C3 C4 C5 1.3(15) .
C1 N1 C5 C4 0.1(14) .
Ag1 N1 C5 C4 -179.8(7) .
C3 C4 C5 N1 0.4(15) .
C2 N2 C6 C7 -98.5(11) .
C11 N3 C7 C8 0.5(14) .
Ag1 N3 C7 C8 178.1(8) 2_655
C11 N3 C7 C6 -179.9(9) .
Ag1 N3 C7 C6 -2.4(11) 2_655
N2 C6 C7 N3 -164.5(8) .
N2 C6 C7 C8 15.0(14) .
N3 C7 C8 C9 -0.1(16) .
C6 C7 C8 C9 -179.6(10) .
C7 C8 C9 C10 -1.7(17) .
C8 C9 C10 C11 3.1(17) .
C7 N3 C11 C10 0.9(14) .
Ag1 N3 C11 C10 -176.7(8) 2_655
C9 C10 C11 N3 -2.8(17) .
